data_7007252
loop_
_publ_author_name
'Adams, Christopher J.'
'Connelly, Neil G.'
'Goodwin, Nicholas J.'
'Hayward, Owen D.'
'Orpen, A. Guy'
'Wood, Andrew J.'

_publ_section_title
;
 Metal-metal charge transfer and solvatochromism in cyanomanganese
 carbonyl complexes of ruthenium and osmium.
;
_journal_issue 29
_journal_name_full 'Dalton transactions (Cambridge, England : 2003)'
_journal_page_first 3584
_journal_page_last 3596
_journal_paper_doi 10.1039/b602334g
_journal_year 2006
_chemical_formula_sum 'C46 H76 F18 Mn N6 O9 P6 Ru'
_chemical_formula_weight 1540.96
_chemical_name_systematic
;
?
;
_space_group_IT_number 14
_symmetry_cell_setting monoclinic
_symmetry_space_group_name_Hall '-P 2yn'
_symmetry_space_group_name_H-M 'P 1 21/n 1'
_atom_sites_solution_hydrogens geom
_atom_sites_solution_primary direct
_atom_sites_solution_secondary difmap
_audit_creation_method SHELXL-97
_cell_angle_alpha 90.00
_cell_angle_beta 93.48(3)
_cell_angle_gamma 90.00
_cell_formula_units_Z 4
_cell_length_a 14.091(4)
_cell_length_b 31.216(5)
_cell_length_c 16.167(4)
_cell_measurement_reflns_used 97
_cell_measurement_temperature 293(2)
_cell_volume 7098(3)
_computing_cell_refinement 'Bruker SMART'
_computing_data_collection 'Bruker SMART'
_computing_data_reduction 'Bruker SHELXTL'
_computing_molecular_graphics 'Bruker SHELXTL'
_computing_publication_material 'Bruker SHELXTL'
_computing_structure_refinement 'SHELXL-97 (Sheldrick, 1997)'
_computing_structure_solution 'SHELXS-97 (Sheldrick, 1990)'
_diffrn_ambient_temperature 293(2)
_diffrn_measured_fraction_theta_full 0.995
_diffrn_measured_fraction_theta_max 0.995
_diffrn_measurement_device_type 'CCD area detector'
_diffrn_measurement_method 'phi and omega scans'
_diffrn_radiation_monochromator graphite
_diffrn_radiation_source 'fine-focus sealed tube'
_diffrn_radiation_type MoK\a
_diffrn_radiation_wavelength 0.71073
_diffrn_reflns_av_R_equivalents 0.1689
_diffrn_reflns_av_sigmaI/netI 0.2412
_diffrn_reflns_limit_h_max 16
_diffrn_reflns_limit_h_min -16
_diffrn_reflns_limit_k_max 37
_diffrn_reflns_limit_k_min -30
_diffrn_reflns_limit_l_max 19
_diffrn_reflns_limit_l_min -18
_diffrn_reflns_number 36451
_diffrn_reflns_theta_full 25.00
_diffrn_reflns_theta_max 25.00
_diffrn_reflns_theta_min 1.59
_diffrn_standards_decay_% 0
_exptl_absorpt_coefficient_mu 0.622
_exptl_absorpt_correction_T_max 0.89
_exptl_absorpt_correction_T_min 0.44
_exptl_absorpt_correction_type multi-scan
_exptl_absorpt_process_details SADABS
_exptl_crystal_colour Blue
_exptl_crystal_density_diffrn 1.442
_exptl_crystal_density_meas ?
_exptl_crystal_density_method .
_exptl_crystal_description Prism
_exptl_crystal_F_000 3148
_exptl_crystal_size_max 0.4
_exptl_crystal_size_mid 0.3
_exptl_crystal_size_min 0.2
_refine_diff_density_max 1.074
_refine_diff_density_min -0.794
_refine_diff_density_rms 0.122
_refine_ls_extinction_method none
_refine_ls_goodness_of_fit_ref 0.867
_refine_ls_hydrogen_treatment constr
_refine_ls_matrix_type full
_refine_ls_number_parameters 784
_refine_ls_number_reflns 12454
_refine_ls_number_restraints 0
_refine_ls_restrained_S_all 0.867
_refine_ls_R_factor_all 0.2056
_refine_ls_R_factor_gt 0.0883
_refine_ls_shift/su_max 0.000
_refine_ls_shift/su_mean 0.000
_refine_ls_structure_factor_coef Fsqd
_refine_ls_weighting_details 'calc w=1/[\s^2^(Fo^2^)+(0.1004P)^2^+0.0000P] where P=(Fo^2^+2Fc^2^)/3'
_refine_ls_weighting_scheme calc
_refine_ls_wR_factor_gt 0.1893
_refine_ls_wR_factor_ref 0.2327
_reflns_number_gt 4807
_reflns_number_total 12454
_reflns_threshold_expression >2sigma(I)
_cod_data_source_file b602334g.txt
_cod_data_source_block 11
_cod_depositor_comments
;
The following automatic conversions were performed:
'_symmetry_cell_setting' value 'Monoclinic' changed to 'monoclinic'
according to '/home/saulius/struct/CIF-dictionaries/cif_core.dic'
dictionary named 'cif_core.dic' version 2.4.1 from 2010-06-29.

Automatic conversion script
Id: cif_fix_enum 1527 2010-12-29 10:47:43Z saulius 
;
_cod_original_sg_symbol_H-M P2(1)/n
_cod_database_code 7007252

loop_
_symmetry_equiv_pos_as_xyz
'x, y, z'
'-x+1/2, y+1/2, -z+1/2'
'-x, -y, -z'
'x-1/2, -y-1/2, z-1/2'

loop_
_atom_site_label
_atom_site_type_symbol
_atom_site_fract_x
_atom_site_fract_y
_atom_site_fract_z
_atom_site_U_iso_or_equiv
_atom_site_adp_type
_atom_site_occupancy
_atom_site_symmetry_multiplicity
_atom_site_calc_flag
_atom_site_refinement_flags
_atom_site_disorder_assembly
_atom_site_disorder_group
Ru1 Ru 0.71315(6) 0.90453(2) 0.60735(6) 0.0391(3) Uani 1 1 d . . .
Mn1 Mn 0.81284(9) 0.74937(4) 0.56975(10) 0.0290(4) Uani 1 1 d . . .
N1 N 0.7516(5) 0.8442(2) 0.5931(5) 0.034(2) Uani 1 1 d . . .
N2 N 0.6191(6) 0.8989(2) 0.5054(6) 0.062(3) Uani 1 1 d . . .
H2A H 0.5625 0.8908 0.5216 0.093 Uiso 1 1 calc R . .
H2B H 0.6405 0.8793 0.4710 0.093 Uiso 1 1 calc R . .
H2C H 0.6135 0.9240 0.4796 0.093 Uiso 1 1 calc R . .
N3 N 0.6081(5) 0.8876(2) 0.6878(5) 0.045(2) Uani 1 1 d . . .
H3A H 0.5787 0.9111 0.7039 0.068 Uiso 1 1 calc R . .
H3B H 0.6349 0.8743 0.7319 0.068 Uiso 1 1 calc R . .
H3C H 0.5661 0.8702 0.6616 0.068 Uiso 1 1 calc R . .
N4 N 0.8164(5) 0.9227(2) 0.5242(5) 0.045(2) Uani 1 1 d . . .
H4C H 0.8457 0.8995 0.5066 0.067 Uiso 1 1 calc R . .
H4D H 0.8589 0.9400 0.5499 0.067 Uiso 1 1 calc R . .
H4E H 0.7882 0.9363 0.4810 0.067 Uiso 1 1 calc R . .
N5 N 0.8060(6) 0.9091(2) 0.7083(6) 0.060(3) Uani 1 1 d . . .
H5D H 0.7764 0.9024 0.7537 0.089 Uiso 1 1 calc R . .
H5E H 0.8282 0.9357 0.7126 0.089 Uiso 1 1 calc R . .
H5F H 0.8542 0.8910 0.7029 0.089 Uiso 1 1 calc R . .
N6 N 0.6739(6) 0.9688(2) 0.6244(5) 0.048(2) Uani 1 1 d . . .
H6C H 0.6278 0.9700 0.6596 0.072 Uiso 1 1 calc R . .
H6D H 0.6531 0.9800 0.5760 0.072 Uiso 1 1 calc R . .
H6E H 0.7240 0.9836 0.6448 0.072 Uiso 1 1 calc R . .
C1 C 0.7745(6) 0.8075(3) 0.5846(7) 0.038(3) Uani 1 1 d . . .
C2 C 0.8083(7) 0.7592(3) 0.4600(8) 0.039(3) Uani 1 1 d . . .
O1 O 0.8068(5) 0.7642(2) 0.3874(5) 0.051(2) Uani 1 1 d . . .
C3 C 0.8149(7) 0.7422(3) 0.6806(8) 0.038(3) Uani 1 1 d . . .
O2 O 0.8134(5) 0.7361(2) 0.7528(5) 0.0460(19) Uani 1 1 d . . .
P1 P 0.66459(17) 0.72595(8) 0.55739(18) 0.0335(7) Uani 1 1 d . . .
O3 O 0.6025(4) 0.7367(2) 0.6338(5) 0.060(2) Uani 1 1 d . . .
O4 O 0.5985(5) 0.7394(2) 0.4794(5) 0.051(2) Uani 1 1 d . . .
O5 O 0.6578(4) 0.67599(18) 0.5470(4) 0.0449(19) Uani 1 1 d . . .
C4 C 0.4985(10) 0.7379(7) 0.6293(11) 0.137(7) Uani 1 1 d . . .
H4A H 0.4770 0.7642 0.6024 0.164 Uiso 1 1 calc R . .
H4B H 0.4740 0.7141 0.5958 0.164 Uiso 1 1 calc R . .
C5 C 0.4622(11) 0.7356(7) 0.7071(10) 0.159(9) Uani 1 1 d . . .
H5A H 0.3940 0.7356 0.7013 0.239 Uiso 1 1 calc R . .
H5B H 0.4836 0.7599 0.7395 0.239 Uiso 1 1 calc R . .
H5C H 0.4839 0.7098 0.7343 0.239 Uiso 1 1 calc R . .
C6 C 0.5752(9) 0.7811(4) 0.4583(8) 0.072(4) Uani 1 1 d . . .
H6A H 0.6307 0.7954 0.4388 0.086 Uiso 1 1 calc R . .
H6B H 0.5564 0.7962 0.5071 0.086 Uiso 1 1 calc R . .
C7 C 0.4956(8) 0.7834(4) 0.3920(8) 0.081(5) Uani 1 1 d . . .
H7A H 0.4813 0.8128 0.3793 0.122 Uiso 1 1 calc R . .
H7B H 0.4401 0.7696 0.4113 0.122 Uiso 1 1 calc R . .
H7C H 0.5145 0.7691 0.3430 0.122 Uiso 1 1 calc R . .
C8 C 0.5732(9) 0.6496(4) 0.5305(10) 0.094(6) Uani 1 1 d . . .
H8A H 0.5222 0.6623 0.5599 0.112 Uiso 1 1 calc R . .
H8B H 0.5552 0.6517 0.4718 0.112 Uiso 1 1 calc R . .
C9 C 0.5770(12) 0.6105(6) 0.5488(19) 0.28(2) Uani 1 1 d . . .
H9A H 0.5165 0.5974 0.5347 0.420 Uiso 1 1 calc R . .
H9B H 0.5922 0.6074 0.6072 0.420 Uiso 1 1 calc R . .
H9C H 0.6251 0.5968 0.5186 0.420 Uiso 1 1 calc R . .
P2 P 0.88756(17) 0.68423(7) 0.55522(18) 0.0320(7) Uani 1 1 d . . .
C10 C 1.0093(6) 0.7063(3) 0.5710(7) 0.041(3) Uani 1 1 d . . .
H10A H 1.0417 0.6964 0.6221 0.049 Uiso 1 1 calc R . .
H10B H 1.0479 0.7006 0.5246 0.049 Uiso 1 1 calc R . .
C11 C 0.8813(6) 0.6562(3) 0.4569(6) 0.034(2) Uani 1 1 d . . .
C12 C 0.9258(7) 0.6724(3) 0.3875(7) 0.046(3) Uani 1 1 d . . .
H12A H 0.9604 0.6977 0.3927 0.055 Uiso 1 1 calc R . .
C13 C 0.9191(8) 0.6516(4) 0.3123(8) 0.062(4) Uani 1 1 d . . .
H13A H 0.9509 0.6624 0.2681 0.074 Uiso 1 1 calc R . .
C14 C 0.8662(9) 0.6155(4) 0.3026(8) 0.066(4) Uani 1 1 d . . .
H14A H 0.8603 0.6020 0.2513 0.079 Uiso 1 1 calc R . .
C15 C 0.8208(9) 0.5986(4) 0.3689(8) 0.059(3) Uani 1 1 d . . .
H15A H 0.7860 0.5734 0.3618 0.071 Uiso 1 1 calc R . .
C16 C 0.8263(7) 0.6189(3) 0.4469(8) 0.051(3) Uani 1 1 d . . .
H16A H 0.7942 0.6078 0.4907 0.061 Uiso 1 1 calc R . .
C17 C 0.8876(7) 0.6401(3) 0.6300(6) 0.036(3) Uani 1 1 d . . .
C18 C 0.8132(7) 0.6337(3) 0.6825(7) 0.044(3) Uani 1 1 d . . .
H18A H 0.7614 0.6522 0.6799 0.052 Uiso 1 1 calc R . .
C19 C 0.8167(8) 0.6002(4) 0.7377(7) 0.055(3) Uani 1 1 d . . .
H19A H 0.7664 0.5956 0.7712 0.066 Uiso 1 1 calc R . .
C20 C 0.8944(9) 0.5735(3) 0.7434(9) 0.068(4) Uani 1 1 d . . .
H20A H 0.8968 0.5512 0.7816 0.081 Uiso 1 1 calc R . .
C21 C 0.9706(8) 0.5798(3) 0.6917(9) 0.068(4) Uani 1 1 d . . .
H21A H 1.0230 0.5616 0.6945 0.082 Uiso 1 1 calc R . .
C22 C 0.9646(7) 0.6131(3) 0.6377(7) 0.052(3) Uani 1 1 d . . .
H22A H 1.0151 0.6178 0.6043 0.062 Uiso 1 1 calc R . .
P3 P 0.97272(17) 0.76230(7) 0.57642(17) 0.0313(6) Uani 1 1 d . . .
C23 C 1.0364(6) 0.7830(3) 0.6659(6) 0.033(2) Uani 1 1 d . . .
C24 C 0.9917(8) 0.8086(3) 0.7245(7) 0.045(3) Uani 1 1 d . . .
H24A H 0.9276 0.8151 0.7146 0.054 Uiso 1 1 calc R . .
C25 C 1.0371(8) 0.8240(3) 0.7934(7) 0.048(3) Uani 1 1 d . . .
H25A H 1.0046 0.8408 0.8299 0.058 Uiso 1 1 calc R . .
C26 C 1.1336(9) 0.8148(4) 0.8103(8) 0.062(4) Uani 1 1 d . . .
H26A H 1.1653 0.8250 0.8584 0.075 Uiso 1 1 calc R . .
C27 C 1.1813(8) 0.7903(4) 0.7546(8) 0.055(3) Uani 1 1 d . . .
H27A H 1.2456 0.7845 0.7650 0.066 Uiso 1 1 calc R . .
C28 C 1.1336(7) 0.7746(3) 0.6833(7) 0.044(3) Uani 1 1 d . . .
H28A H 1.1665 0.7582 0.6465 0.052 Uiso 1 1 calc R . .
C29 C 1.0249(6) 0.7900(3) 0.4922(6) 0.034(2) Uani 1 1 d . . .
C30 C 0.9908(8) 0.8291(3) 0.4685(7) 0.057(3) Uani 1 1 d . . .
H30A H 0.9410 0.8407 0.4965 0.069 Uiso 1 1 calc R . .
C31 C 1.0259(9) 0.8521(4) 0.4060(8) 0.063(4) Uani 1 1 d . . .
H31A H 0.9989 0.8784 0.3908 0.076 Uiso 1 1 calc R . .
C32 C 1.1017(9) 0.8364(4) 0.3651(8) 0.066(4) Uani 1 1 d . . .
H32A H 1.1259 0.8520 0.3221 0.080 Uiso 1 1 calc R . .
C33 C 1.1414(8) 0.7976(4) 0.3878(7) 0.056(3) Uani 1 1 d . . .
H33A H 1.1919 0.7868 0.3599 0.067 Uiso 1 1 calc R . .
C34 C 1.1052(7) 0.7743(3) 0.4540(8) 0.057(3) Uani 1 1 d . . .
H34A H 1.1340 0.7489 0.4720 0.068 Uiso 1 1 calc R . .
P4 P 0.0888(2) 0.97056(9) 0.3100(2) 0.0584(10) Uani 1 1 d . . .
P5 P 0.3936(2) 0.98883(9) 0.6257(2) 0.0563(9) Uani 1 1 d . . .
P6 P 0.7688(3) 0.84763(17) 0.9690(6) 0.159(3) Uani 1 1 d . . .
F1 F 0.0010(4) 0.9565(2) 0.3616(5) 0.086(3) Uani 1 1 d . . .
F2 F 0.0692(5) 0.9333(2) 0.2477(5) 0.098(3) Uani 1 1 d . . .
F3 F 0.0238(7) 1.0007(3) 0.2553(7) 0.156(4) Uani 1 1 d . . .
F4 F 0.1781(5) 0.9853(2) 0.2606(5) 0.091(3) Uani 1 1 d . . .
F5 F 0.1101(5) 1.0083(2) 0.3749(5) 0.097(3) Uani 1 1 d . . .
F6 F 0.1560(5) 0.9406(2) 0.3660(5) 0.084(2) Uani 1 1 d . . .
F7 F 0.3312(6) 0.9479(3) 0.6343(6) 0.127(4) Uani 1 1 d . . .
F8 F 0.3284(6) 1.0022(3) 0.5512(6) 0.138(4) Uani 1 1 d . . .
F9 F 0.4634(7) 0.9773(4) 0.7002(7) 0.154(5) Uani 1 1 d . . .
F10 F 0.4576(7) 0.9622(3) 0.5725(10) 0.191(6) Uani 1 1 d . . .
F11 F 0.4614(6) 1.0272(2) 0.6118(6) 0.123(4) Uani 1 1 d . . .
F12 F 0.3348(8) 1.0104(5) 0.6842(10) 0.246(8) Uani 1 1 d . . .
F13 F 0.7554(13) 0.8825(5) 0.9089(14) 0.331(13) Uani 1 1 d . . .
F14 F 0.6805(8) 0.8329(5) 0.9467(12) 0.237(8) Uani 1 1 d . . .
F15 F 0.7102(19) 0.8744(7) 1.0310(13) 0.343(14) Uani 1 1 d . . .
F16 F 0.7680(17) 0.8129(7) 1.0412(18) 0.357(15) Uani 1 1 d . . .
F17 F 0.8526(8) 0.8572(6) 1.020(2) 0.49(3) Uani 1 1 d . . .
F18 F 0.8144(19) 0.8164(9) 0.9221(19) 0.409(18) Uani 1 1 d . . .
C51 C 0.7089(13) 0.9976(6) 0.9210(11) 0.141(7) Uani 1 1 d . . .
H51A H 0.7568 1.0067 0.8850 0.212 Uiso 1 1 calc R . .
H51B H 0.7387 0.9836 0.9687 0.212 Uiso 1 1 calc R . .
H51C H 0.6742 1.0221 0.9385 0.212 Uiso 1 1 calc R . .
C52 C 0.6431(10) 0.9676(4) 0.8763(10) 0.066(4) Uani 1 1 d . . .
C53 C 0.5623(10) 0.9502(5) 0.9246(10) 0.115(6) Uani 1 1 d . . .
H53A H 0.5244 0.9309 0.8901 0.173 Uiso 1 1 calc R . .
H53B H 0.5235 0.9735 0.9414 0.173 Uiso 1 1 calc R . .
H53C H 0.5880 0.9352 0.9727 0.173 Uiso 1 1 calc R . .
O11 O 0.6537(6) 0.9568(2) 0.8051(6) 0.072(3) Uani 1 1 d . . .
C61 C 0.3434(8) 0.8837(4) 0.4564(8) 0.073(4) Uani 1 1 d . . .
H61A H 0.4014 0.8941 0.4355 0.109 Uiso 1 1 calc R . .
H61B H 0.3017 0.9073 0.4652 0.109 Uiso 1 1 calc R . .
H61C H 0.3132 0.8643 0.4170 0.109 Uiso 1 1 calc R . .
C62 C 0.3650(8) 0.8611(3) 0.5360(8) 0.047(3) Uani 1 1 d . . .
O12 O 0.4460(5) 0.8566(2) 0.5675(5) 0.060(2) Uani 1 1 d . . .
C63 C 0.2835(9) 0.8418(4) 0.5785(9) 0.088(5) Uani 1 1 d . . .
H63A H 0.3070 0.8280 0.6287 0.132 Uiso 1 1 calc R . .
H63B H 0.2519 0.8211 0.5426 0.132 Uiso 1 1 calc R . .
H63C H 0.2395 0.8639 0.5914 0.132 Uiso 1 1 calc R . .
C71 C 0.9046(8) 0.0503(4) 0.4379(8) 0.076(4) Uani 1 1 d . . .
H71A H 0.9484 0.0545 0.4850 0.114 Uiso 1 1 calc R . .
H71B H 0.9016 0.0205 0.4240 0.114 Uiso 1 1 calc R . .
H71C H 0.8427 0.0602 0.4507 0.114 Uiso 1 1 calc R . .
C72 C 0.9370(8) 0.0746(4) 0.3674(8) 0.054(3) Uani 1 1 d . . .
C73 C 0.8776(8) 0.0731(4) 0.2857(9) 0.074(4) Uani 1 1 d . . .
H73A H 0.9066 0.0907 0.2457 0.111 Uiso 1 1 calc R . .
H73B H 0.8147 0.0834 0.2939 0.111 Uiso 1 1 calc R . .
H73C H 0.8741 0.0440 0.2661 0.111 Uiso 1 1 calc R . .
O13 O 1.0097(5) 0.0958(2) 0.3734(5) 0.065(2) Uani 1 1 d . . .
C81 C 0.8157(13) 0.8996(8) 0.2529(12) 0.195(11) Uani 1 1 d . . .
H81A H 0.8537 0.9173 0.2905 0.293 Uiso 1 1 calc R . .
H81B H 0.7772 0.9175 0.2160 0.293 Uiso 1 1 calc R . .
H81C H 0.8565 0.8822 0.2214 0.293 Uiso 1 1 calc R . .
C82 C 0.7499(10) 0.8702(4) 0.3031(11) 0.074(4) Uani 1 1 d . . .
C83 C 0.6926(13) 0.8419(5) 0.2467(11) 0.138(8) Uani 1 1 d . . .
H83A H 0.6530 0.8240 0.2783 0.207 Uiso 1 1 calc R . .
H83B H 0.7340 0.8244 0.2161 0.207 Uiso 1 1 calc R . .
H83C H 0.6534 0.8590 0.2089 0.207 Uiso 1 1 calc R . .
O14 O 0.7503(6) 0.8723(3) 0.3771(6) 0.072(3) Uani 1 1 d . . .

loop_
_atom_site_aniso_label
_atom_site_aniso_U_11
_atom_site_aniso_U_22
_atom_site_aniso_U_33
_atom_site_aniso_U_23
_atom_site_aniso_U_13
_atom_site_aniso_U_12
Ru1 0.0294(5) 0.0207(4) 0.0685(7) 0.0001(4) 0.0141(4) 0.0026(4)
Mn1 0.0255(8) 0.0188(7) 0.0437(10) -0.0001(7) 0.0100(7) -0.0003(6)
N1 0.034(5) 0.022(4) 0.046(6) 0.004(4) 0.011(4) 0.000(3)
N2 0.058(6) 0.025(5) 0.108(9) 0.010(5) 0.047(6) -0.001(4)
N3 0.035(5) 0.040(5) 0.062(7) 0.008(4) 0.011(5) 0.006(4)
N4 0.035(5) 0.022(4) 0.080(7) -0.004(4) 0.017(5) -0.005(4)
N5 0.062(6) 0.025(5) 0.097(8) 0.006(5) 0.051(6) 0.008(4)
N6 0.048(6) 0.039(5) 0.058(7) -0.003(4) 0.012(5) 0.006(4)
C1 0.026(5) 0.032(6) 0.056(8) 0.007(5) 0.004(5) -0.003(4)
C2 0.025(6) 0.023(6) 0.066(9) -0.009(5) -0.020(6) 0.004(4)
O1 0.050(5) 0.052(5) 0.053(6) -0.001(4) 0.003(5) 0.001(3)
C3 0.034(6) 0.028(6) 0.052(8) -0.005(5) -0.006(6) 0.005(4)
O2 0.037(4) 0.050(5) 0.052(6) 0.004(4) 0.018(4) -0.002(3)
P1 0.0270(14) 0.0322(15) 0.0422(18) -0.0029(13) 0.0085(14) -0.0002(11)
O3 0.021(4) 0.096(6) 0.064(6) -0.027(4) 0.021(4) -0.018(4)
O4 0.038(4) 0.040(5) 0.076(6) -0.006(4) 0.012(4) 0.001(3)
O5 0.040(4) 0.026(4) 0.069(6) 0.003(3) 0.004(4) -0.012(3)
C4 0.051(10) 0.24(2) 0.121(17) -0.024(15) 0.027(11) -0.007(11)
C5 0.071(11) 0.33(3) 0.085(14) -0.028(16) 0.072(10) 0.013(14)
C6 0.069(9) 0.059(9) 0.090(11) -0.014(8) 0.033(8) -0.004(7)
C7 0.058(8) 0.081(10) 0.101(12) -0.035(8) -0.033(9) 0.016(7)
C8 0.069(9) 0.059(9) 0.147(15) 0.039(9) -0.039(9) -0.057(7)
C9 0.080(13) 0.097(15) 0.65(6) 0.16(2) -0.13(2) -0.052(11)
P2 0.0290(14) 0.0179(13) 0.0501(19) 0.0032(12) 0.0104(13) 0.0004(10)
C10 0.019(5) 0.022(5) 0.083(9) 0.009(5) 0.002(5) 0.003(4)
C11 0.031(6) 0.027(5) 0.044(7) -0.002(5) 0.006(5) 0.003(4)
C12 0.050(7) 0.037(6) 0.054(8) -0.002(6) 0.020(6) 0.004(5)
C13 0.053(8) 0.065(9) 0.070(10) -0.028(7) 0.027(7) 0.021(6)
C14 0.082(10) 0.058(9) 0.054(9) -0.047(7) -0.014(8) 0.026(7)
C15 0.066(8) 0.042(7) 0.069(10) -0.035(7) -0.008(8) 0.004(6)
C16 0.045(7) 0.018(6) 0.090(10) -0.005(6) -0.004(7) 0.007(5)
C17 0.036(6) 0.024(5) 0.048(7) -0.002(5) 0.004(6) 0.003(4)
C18 0.037(6) 0.031(6) 0.064(8) 0.006(5) 0.015(6) -0.003(5)
C19 0.051(7) 0.060(8) 0.055(8) 0.016(7) 0.009(6) -0.004(6)
C20 0.064(8) 0.023(6) 0.116(12) 0.025(7) 0.005(8) -0.011(6)
C21 0.039(7) 0.047(7) 0.119(12) 0.034(8) 0.002(8) 0.003(5)
C22 0.035(6) 0.045(7) 0.078(9) 0.027(6) 0.018(6) 0.008(5)
P3 0.0250(13) 0.0224(13) 0.0475(18) 0.0006(12) 0.0098(13) -0.0006(10)
C23 0.030(6) 0.029(6) 0.042(7) 0.014(5) 0.009(5) -0.001(4)
C24 0.045(7) 0.037(6) 0.052(8) 0.001(6) -0.004(6) -0.017(5)
C25 0.055(8) 0.035(6) 0.055(9) 0.002(6) 0.007(7) -0.006(5)
C26 0.069(9) 0.055(8) 0.061(10) 0.005(7) -0.005(8) -0.029(7)
C27 0.040(7) 0.072(9) 0.052(9) 0.023(7) -0.003(7) -0.032(6)
C28 0.027(6) 0.048(7) 0.057(8) -0.005(6) 0.012(6) -0.007(5)
C29 0.026(5) 0.048(7) 0.029(6) -0.009(5) 0.010(5) -0.008(4)
C30 0.062(8) 0.029(6) 0.085(10) 0.029(6) 0.045(7) 0.001(5)
C31 0.075(9) 0.047(7) 0.070(10) 0.013(7) 0.023(8) -0.014(6)
C32 0.080(10) 0.054(8) 0.068(10) 0.000(7) 0.033(8) -0.032(7)
C33 0.059(8) 0.069(9) 0.044(8) -0.004(6) 0.040(6) -0.020(6)
C34 0.038(6) 0.045(7) 0.091(10) -0.013(6) 0.035(7) -0.012(5)
P4 0.049(2) 0.0322(17) 0.094(3) -0.0071(18) 0.009(2) 0.0001(14)
P5 0.0420(18) 0.0420(19) 0.086(3) 0.0168(18) 0.010(2) 0.0018(14)
P6 0.058(3) 0.068(3) 0.355(11) 0.016(5) 0.041(5) 0.006(2)
F1 0.043(4) 0.062(5) 0.155(8) -0.025(4) 0.032(5) -0.015(3)
F2 0.090(6) 0.080(5) 0.127(8) -0.038(5) 0.021(5) -0.019(4)
F3 0.127(8) 0.152(9) 0.189(11) 0.076(8) 0.006(8) 0.068(7)
F4 0.089(5) 0.051(4) 0.140(7) 0.005(4) 0.066(5) -0.013(4)
F5 0.083(5) 0.068(5) 0.144(8) -0.051(5) 0.048(5) -0.026(4)
F6 0.067(5) 0.103(6) 0.085(6) 0.011(4) 0.031(4) 0.032(4)
F7 0.090(6) 0.100(6) 0.189(10) 0.076(7) 0.004(6) -0.036(5)
F8 0.127(8) 0.108(7) 0.169(10) 0.092(7) -0.071(7) -0.055(6)
F9 0.095(7) 0.206(11) 0.155(10) 0.111(9) -0.028(7) -0.048(7)
F10 0.113(8) 0.129(8) 0.342(19) -0.109(10) 0.117(10) -0.033(6)
F11 0.103(6) 0.073(5) 0.190(10) 0.055(6) -0.030(7) -0.039(5)
F12 0.134(10) 0.359(19) 0.251(17) -0.193(15) 0.066(11) 0.045(11)
F13 0.36(2) 0.158(12) 0.51(3) 0.225(17) 0.31(2) 0.100(13)
F14 0.096(9) 0.226(15) 0.39(2) 0.101(16) 0.037(12) -0.082(9)
F15 0.43(3) 0.30(2) 0.29(2) -0.04(2) -0.10(2) 0.21(2)
F16 0.34(3) 0.210(19) 0.50(4) -0.01(2) -0.16(3) 0.137(19)
F17 0.035(7) 0.211(17) 1.23(8) 0.03(3) -0.002(18) -0.028(8)
F18 0.38(3) 0.38(3) 0.48(4) -0.23(3) 0.17(3) 0.13(3)
C51 0.157(17) 0.151(17) 0.119(16) -0.053(13) 0.044(14) -0.058(14)
C52 0.077(10) 0.053(8) 0.065(10) -0.003(7) -0.014(9) -0.004(7)
C53 0.097(12) 0.119(13) 0.139(16) -0.045(11) 0.076(12) -0.031(10)
O11 0.094(7) 0.059(6) 0.066(7) -0.005(5) 0.017(6) -0.001(5)
C61 0.040(7) 0.098(10) 0.082(11) 0.008(8) 0.018(7) -0.001(7)
C62 0.038(7) 0.044(7) 0.062(9) -0.026(6) 0.010(7) -0.004(5)
O12 0.046(5) 0.042(5) 0.091(7) -0.001(4) 0.005(5) -0.007(4)
C63 0.051(8) 0.099(11) 0.117(13) -0.001(9) 0.033(9) -0.016(7)
C71 0.046(8) 0.123(12) 0.063(10) 0.020(8) 0.027(7) 0.000(7)
C72 0.038(7) 0.051(7) 0.073(10) -0.001(7) 0.006(7) 0.013(6)
C73 0.056(8) 0.055(8) 0.112(13) 0.029(8) 0.016(9) 0.005(6)
O13 0.037(5) 0.051(5) 0.109(8) -0.006(5) 0.024(5) 0.006(4)
C81 0.124(17) 0.35(3) 0.118(18) -0.054(19) 0.039(14) -0.139(19)
C82 0.056(9) 0.079(10) 0.087(12) -0.016(10) 0.003(10) 0.006(7)
C83 0.19(2) 0.066(11) 0.150(18) -0.013(11) -0.055(16) -0.037(11)
O14 0.078(7) 0.064(6) 0.075(7) -0.017(5) -0.005(6) 0.010(4)

loop_
_atom_type_symbol
_atom_type_description
_atom_type_scat_dispersion_real
_atom_type_scat_dispersion_imag
_atom_type_scat_source
C C 0.0033 0.0016 'International Tables Vol C Tables 4.2.6.8 and 6.1.1.4'
H H 0.0000 0.0000 'International Tables Vol C Tables 4.2.6.8 and 6.1.1.4'
N N 0.0061 0.0033 'International Tables Vol C Tables 4.2.6.8 and 6.1.1.4'
O O 0.0106 0.0060 'International Tables Vol C Tables 4.2.6.8 and 6.1.1.4'
F F 0.0171 0.0103 'International Tables Vol C Tables 4.2.6.8 and 6.1.1.4'
P P 0.1023 0.0942 'International Tables Vol C Tables 4.2.6.8 and 6.1.1.4'
Mn Mn 0.3368 0.7283 'International Tables Vol C Tables 4.2.6.8 and 6.1.1.4'
Ru Ru -1.2594 0.8363 'International Tables Vol C Tables 4.2.6.8 and 6.1.1.4'

loop_
_geom_angle_atom_site_label_1
_geom_angle_atom_site_label_2
_geom_angle_atom_site_label_3
_geom_angle
_geom_angle_site_symmetry_1
_geom_angle_site_symmetry_3
_geom_angle_publ_flag
N1 Ru1 N5 89.6(3) . . ?
N1 Ru1 N2 89.6(3) . . ?
N5 Ru1 N2 179.0(3) . . ?
N1 Ru1 N3 92.3(3) . . ?
N5 Ru1 N3 87.9(3) . . ?
N2 Ru1 N3 91.7(3) . . ?
N1 Ru1 N6 179.0(3) . . ?
N5 Ru1 N6 89.4(3) . . ?
N2 Ru1 N6 91.4(3) . . ?
N3 Ru1 N6 87.6(3) . . ?
N1 Ru1 N4 88.7(3) . . ?
N5 Ru1 N4 93.3(3) . . ?
N2 Ru1 N4 87.1(3) . . ?
N3 Ru1 N4 178.4(3) . . ?
N6 Ru1 N4 91.4(3) . . ?
C2 Mn1 C3 177.1(4) . . ?
C2 Mn1 C1 88.2(4) . . ?
C3 Mn1 C1 88.9(4) . . ?
C2 Mn1 P1 89.5(3) . . ?
C3 Mn1 P1 90.4(3) . . ?
C1 Mn1 P1 93.0(3) . . ?
C2 Mn1 P3 89.6(3) . . ?
C3 Mn1 P3 91.1(3) . . ?
C1 Mn1 P3 96.4(3) . . ?
P1 Mn1 P3 170.49(11) . . ?
C2 Mn1 P2 92.2(3) . . ?
C3 Mn1 P2 90.7(3) . . ?
C1 Mn1 P2 169.3(3) . . ?
P1 Mn1 P2 97.69(10) . . ?
P3 Mn1 P2 72.90(9) . . ?
C1 N1 Ru1 179.7(8) . . ?
N1 C1 Mn1 179.0(9) . . ?
O1 C2 Mn1 177.5(9) . . ?
O2 C3 Mn1 177.2(9) . . ?
O5 P1 O4 98.6(4) . . ?
O5 P1 O3 105.1(4) . . ?
O4 P1 O3 103.8(4) . . ?
O5 P1 Mn1 112.9(3) . . ?
O4 P1 Mn1 119.5(3) . . ?
O3 P1 Mn1 114.9(3) . . ?
C4 O3 P1 124.3(9) . . ?
C6 O4 P1 124.6(7) . . ?
C8 O5 P1 128.5(7) . . ?
C5 C4 O3 112.2(14) . . ?
O4 C6 C7 112.1(10) . . ?
C9 C8 O5 118.9(12) . . ?
C11 P2 C17 102.3(4) . . ?
C11 P2 C10 107.2(5) . . ?
C17 P2 C10 103.0(4) . . ?
C11 P2 Mn1 121.1(3) . . ?
C17 P2 Mn1 125.2(3) . . ?
C10 P2 Mn1 94.8(3) . . ?
P3 C10 P2 95.8(4) . . ?
C16 C11 C12 118.3(10) . . ?
C16 C11 P2 120.0(9) . . ?
C12 C11 P2 121.5(7) . . ?
C13 C12 C11 121.5(10) . . ?
C14 C13 C12 120.2(12) . . ?
C13 C14 C15 120.2(11) . . ?
C14 C15 C16 121.2(11) . . ?
C11 C16 C15 118.5(12) . . ?
C22 C17 C18 118.2(9) . . ?
C22 C17 P2 119.3(8) . . ?
C18 C17 P2 122.4(7) . . ?
C19 C18 C17 120.2(10) . . ?
C18 C19 C20 120.2(11) . . ?
C19 C20 C21 120.4(11) . . ?
C22 C21 C20 117.8(10) . . ?
C21 C22 C17 123.1(11) . . ?
C23 P3 C29 103.4(4) . . ?
C23 P3 C10 104.9(4) . . ?
C29 P3 C10 107.1(5) . . ?
C23 P3 Mn1 123.4(3) . . ?
C29 P3 Mn1 119.6(3) . . ?
C10 P3 Mn1 96.2(3) . . ?
C28 C23 C24 116.0(10) . . ?
C28 C23 P3 122.3(8) . . ?
C24 C23 P3 121.7(7) . . ?
C25 C24 C23 123.3(10) . . ?
C24 C25 C26 119.9(12) . . ?
C27 C26 C25 119.4(12) . . ?
C26 C27 C28 120.3(11) . . ?
C27 C28 C23 121.1(11) . . ?
C30 C29 C34 118.0(10) . . ?
C30 C29 P3 119.3(7) . . ?
C34 C29 P3 122.5(8) . . ?
C29 C30 C31 123.1(11) . . ?
C30 C31 C32 119.7(12) . . ?
C33 C32 C31 120.0(11) . . ?
C32 C33 C34 119.8(11) . . ?
C29 C34 C33 119.2(11) . . ?
F3 P4 F2 90.5(6) . . ?
F3 P4 F6 178.9(6) . . ?
F2 P4 F6 90.4(4) . . ?
F3 P4 F5 90.5(6) . . ?
F2 P4 F5 179.0(5) . . ?
F6 P4 F5 88.7(5) . . ?
F3 P4 F1 90.9(5) . . ?
F2 P4 F1 91.2(4) . . ?
F6 P4 F1 89.7(4) . . ?
F5 P4 F1 88.9(4) . . ?
F3 P4 F4 89.7(5) . . ?
F2 P4 F4 90.3(4) . . ?
F6 P4 F4 89.6(4) . . ?
F5 P4 F4 89.6(4) . . ?
F1 P4 F4 178.4(5) . . ?
F12 P5 F8 92.7(8) . . ?
F12 P5 F10 173.2(10) . . ?
F8 P5 F10 93.0(8) . . ?
F12 P5 F9 87.9(8) . . ?
F8 P5 F9 176.9(5) . . ?
F10 P5 F9 86.7(7) . . ?
F12 P5 F11 96.6(8) . . ?
F8 P5 F11 91.2(4) . . ?
F10 P5 F11 87.0(6) . . ?
F9 P5 F11 85.7(5) . . ?
F12 P5 F7 88.6(8) . . ?
F8 P5 F7 88.8(4) . . ?
F10 P5 F7 87.8(6) . . ?
F9 P5 F7 94.3(5) . . ?
F11 P5 F7 174.8(6) . . ?
F14 P6 F18 93.6(15) . . ?
F14 P6 F17 159.6(16) . . ?
F18 P6 F17 93.8(15) . . ?
F14 P6 F13 89.8(11) . . ?
F18 P6 F13 101.7(19) . . ?
F17 P6 F13 107.3(13) . . ?
F14 P6 F15 80.9(11) . . ?
F18 P6 F15 168(2) . . ?
F17 P6 F15 88.2(15) . . ?
F13 P6 F15 88.7(9) . . ?
F14 P6 F16 85.2(10) . . ?
F18 P6 F16 86.9(15) . . ?
F17 P6 F16 76.2(13) . . ?
F13 P6 F16 170.4(12) . . ?
F15 P6 F16 82.4(14) . . ?
O11 C52 C51 121.9(15) . . ?
O11 C52 C53 121.8(12) . . ?
C51 C52 C53 116.3(14) . . ?
O12 C62 C61 123.4(11) . . ?
O12 C62 C63 118.8(12) . . ?
C61 C62 C63 117.8(11) . . ?
O13 C72 C71 121.3(12) . . ?
O13 C72 C73 120.2(12) . . ?
C71 C72 C73 118.5(11) . . ?
O14 C82 C83 128.2(16) . . ?
O14 C82 C81 121.3(14) . . ?
C83 C82 C81 110.5(15) . . ?

loop_
_geom_bond_atom_site_label_1
_geom_bond_atom_site_label_2
_geom_bond_distance
_geom_bond_site_symmetry_2
_geom_bond_publ_flag
Ru1 N1 1.978(8) . ?
Ru1 N5 2.034(9) . ?
Ru1 N2 2.059(9) . ?
Ru1 N3 2.096(8) . ?
Ru1 N6 2.104(7) . ?
Ru1 N4 2.118(8) . ?
Mn1 C2 1.797(13) . ?
Mn1 C3 1.805(12) . ?
Mn1 C1 1.914(10) . ?
Mn1 P1 2.211(3) . ?
Mn1 P3 2.285(3) . ?
Mn1 P2 2.308(3) . ?
N1 C1 1.198(10) . ?
C2 O1 1.184(12) . ?
C3 O2 1.184(11) . ?
P1 O5 1.571(6) . ?
P1 O4 1.579(8) . ?
P1 O3 1.592(7) . ?
O3 C4 1.464(15) . ?
O4 C6 1.381(12) . ?
O5 C8 1.460(11) . ?
C4 C5 1.39(2) . ?
C6 C7 1.505(15) . ?
C8 C9 1.255(17) . ?
P2 C11 1.812(10) . ?
P2 C17 1.832(10) . ?
P2 C10 1.851(9) . ?
C10 P3 1.827(8) . ?
C11 C16 1.403(12) . ?
C11 C12 1.413(13) . ?
C12 C13 1.376(14) . ?
C13 C14 1.355(16) . ?
C14 C15 1.385(17) . ?
C15 C16 1.408(15) . ?
C17 C22 1.375(12) . ?
C17 C18 1.402(13) . ?
C18 C19 1.373(13) . ?
C19 C20 1.373(15) . ?
C20 C21 1.414(16) . ?
C21 C22 1.357(14) . ?
P3 C23 1.776(10) . ?
P3 C29 1.808(10) . ?
C23 C28 1.406(12) . ?
C23 C24 1.418(14) . ?
C24 C25 1.339(14) . ?
C25 C26 1.400(15) . ?
C26 C27 1.385(16) . ?
C27 C28 1.389(14) . ?
C29 C30 1.358(12) . ?
C29 C34 1.410(13) . ?
C30 C31 1.358(14) . ?
C31 C32 1.381(16) . ?
C32 C33 1.374(15) . ?
C33 C34 1.415(14) . ?
P4 F3 1.551(8) . ?
P4 F2 1.552(7) . ?
P4 F6 1.577(7) . ?
P4 F5 1.594(7) . ?
P4 F1 1.595(7) . ?
P4 F4 1.598(7) . ?
P5 F12 1.459(10) . ?
P5 F8 1.527(8) . ?
P5 F10 1.529(10) . ?
P5 F9 1.550(9) . ?
P5 F11 1.557(7) . ?
P5 F7 1.562(7) . ?
P6 F14 1.356(12) . ?
P6 F18 1.414(15) . ?
P6 F17 1.43(2) . ?
P6 F13 1.464(14) . ?
P6 F15 1.58(2) . ?
P6 F16 1.59(3) . ?
C51 C52 1.478(17) . ?
C52 O11 1.216(15) . ?
C52 C53 1.518(18) . ?
C61 C62 1.483(15) . ?
C62 O12 1.229(11) . ?
C62 C63 1.500(15) . ?
C71 C72 1.464(16) . ?
C72 O13 1.218(12) . ?
C72 C73 1.520(16) . ?
C81 C82 1.57(2) . ?
C82 O14 1.198(15) . ?
C82 C83 1.474(18) . ?
